data_7208795
loop_
_publ_author_name
'Yu, Wen-Jing'
'Yu, Fan'
'Li, Bao'
'Zhang, Tianle'

_publ_section_title
;
 Two novel interpenetrating silver(i) coordination architectures modeled
 by semi-rigid tetra-pyridinate ligands
;
_journal_issue 24
_journal_name_full CrystEngComm
_journal_page_first 8396
_journal_paper_doi 10.1039/c2ce26009c
_journal_volume 14
_journal_year 2012
_chemical_formula_sum 'C50 H56 Ag3 N11 O21'
_chemical_formula_weight 1470.66
_chemical_name_systematic
;
?
;
_space_group_IT_number 15
_symmetry_cell_setting monoclinic
_symmetry_space_group_name_Hall '-C 2yc'
_symmetry_space_group_name_H-M 'C 1 2/c 1'
_atom_sites_solution_hydrogens geom
_atom_sites_solution_primary direct
_atom_sites_solution_secondary difmap
_audit_creation_method SHELXL-97
_cell_angle_alpha 90.00
_cell_angle_beta 114.356(2)
_cell_angle_gamma 90.00
_cell_formula_units_Z 4
_cell_length_a 25.907(3)
_cell_length_b 11.9344(12)
_cell_length_c 23.796(3)
_cell_measurement_temperature 293(2)
_cell_volume 6702.6(13)
_computing_cell_refinement 'CrysAlis RED, Oxford Diffraction Ltd.'
_computing_data_collection 'CrysAlis CCD, Oxford Diffraction Ltd.'
_computing_data_reduction 'CrysAlis RED, Oxford Diffraction Ltd.'
_computing_structure_refinement 'SHELXL-97 (Sheldrick, 1997)'
_computing_structure_solution 'SHELXS-97 (Sheldrick, 1990)'
_diffrn_ambient_temperature 293(2)
_diffrn_measured_fraction_theta_full 0.988
_diffrn_measured_fraction_theta_max 0.988
_diffrn_measurement_device_type 'Oxford Gemini S Ultra'
_diffrn_radiation_monochromator graphite
_diffrn_radiation_source 'fine-focus sealed tube'
_diffrn_radiation_type MoK\a
_diffrn_radiation_wavelength 0.71073
_diffrn_reflns_av_R_equivalents 0.0000
_diffrn_reflns_av_sigmaI/netI 0.0424
_diffrn_reflns_limit_h_max 28
_diffrn_reflns_limit_h_min -31
_diffrn_reflns_limit_k_max 14
_diffrn_reflns_limit_k_min 0
_diffrn_reflns_limit_l_max 29
_diffrn_reflns_limit_l_min 0
_diffrn_reflns_number 6336
_diffrn_reflns_theta_full 25.75
_diffrn_reflns_theta_max 25.75
_diffrn_reflns_theta_min 1.73
_exptl_absorpt_coefficient_mu 0.950
_exptl_absorpt_correction_T_max 0.9110
_exptl_absorpt_correction_T_min 0.8328
_exptl_absorpt_correction_type multi-scan
_exptl_absorpt_process_details
;
CrysAlis RED, Oxford Diffraction Ltd.,
Version 1.171.32.4 (release 27-04-2006 CrysAlis171 .NET)
(compiled Apr 27 2007,17:53:11)
Empirical absorption correction using spherical harmonics,
implemented in SCALE3 ABSPACK scaling algorithm.
;
_exptl_crystal_colour colorless
_exptl_crystal_density_diffrn 1.457
_exptl_crystal_density_method 'not measured'
_exptl_crystal_description block
_exptl_crystal_F_000 3064
_exptl_crystal_size_max 0.20
_exptl_crystal_size_mid 0.20
_exptl_crystal_size_min 0.10
_platon_squeeze_details
;
;
_refine_diff_density_max 1.042
_refine_diff_density_min -0.742
_refine_diff_density_rms 0.107
_refine_ls_extinction_method none
_refine_ls_goodness_of_fit_ref 1.120
_refine_ls_hydrogen_treatment constr
_refine_ls_matrix_type full
_refine_ls_number_parameters 341
_refine_ls_number_reflns 6336
_refine_ls_number_restraints 13
_refine_ls_restrained_S_all 1.138
_refine_ls_R_factor_all 0.0746
_refine_ls_R_factor_gt 0.0539
_refine_ls_shift/su_max 0.000
_refine_ls_shift/su_mean 0.000
_refine_ls_structure_factor_coef Fsqd
_refine_ls_weighting_details 'calc w=1/[\s^2^(Fo^2^)+(0.0982P)^2^+0.0000P] where P=(Fo^2^+2Fc^2^)/3'
_refine_ls_weighting_scheme calc
_refine_ls_wR_factor_gt 0.1632
_refine_ls_wR_factor_ref 0.1742
_reflns_number_gt 4359
_reflns_number_total 6336
_reflns_threshold_expression >2sigma(I)
_cod_data_source_file c2ce26009c.txt
_cod_data_source_block compound1
_cod_original_cell_volume 6702.7(12)
_cod_original_sg_symbol_H-M 'C 2/c '
_cod_database_code 7208795

loop_
_symmetry_equiv_pos_as_xyz
'x, y, z'
'-x, y, -z+1/2'
'x+1/2, y+1/2, z'
'-x+1/2, y+1/2, -z+1/2'
'-x, -y, -z'
'x, -y, z-1/2'
'-x+1/2, -y+1/2, -z'
'x+1/2, -y+1/2, z-1/2'

loop_
_atom_site_label
_atom_site_type_symbol
_atom_site_fract_x
_atom_site_fract_y
_atom_site_fract_z
_atom_site_U_iso_or_equiv
_atom_site_adp_type
_atom_site_occupancy
_atom_site_symmetry_multiplicity
_atom_site_calc_flag
_atom_site_refinement_flags
Ag1 Ag 0.457405(18) -0.31069(4) 0.583754(19) 0.0661(2) Uani 1 1 d .
Ag2 Ag 0.2500 0.7500 0.5000 0.0732(2) Uani 1 2 d S
O2 O 0.28485(13) 0.3271(2) 0.36579(14) 0.0431(7) Uani 1 1 d .
O4 O 0.16731(13) 0.0922(3) 0.26303(14) 0.0454(8) Uani 1 1 d .
O1 O 0.30511(14) -0.0117(2) 0.35630(13) 0.0467(8) Uani 1 1 d .
O3 O 0.29819(13) 0.2513(2) 0.23992(15) 0.0467(8) Uani 1 1 d .
C9 C 0.2734(2) 0.4180(3) 0.3921(2) 0.0415(10) Uani 1 1 d .
C21 C 0.12310(18) 0.0329(4) 0.22176(19) 0.0401(10) Uani 1 1 d .
C6 C 0.2822(2) 0.0915(4) 0.3663(2) 0.0420(10) Uani 1 1 d .
H6A H 0.3107 0.1325 0.4000 0.050 Uiso 1 1 calc R
H6B H 0.2503 0.0772 0.3765 0.050 Uiso 1 1 calc R
C24 C 0.21771(17) 0.0967(4) 0.25292(18) 0.0378(9) Uani 1 1 d .
H24A H 0.2104 0.1353 0.2145 0.045 Uiso 1 1 calc R
H24B H 0.2305 0.0214 0.2501 0.045 Uiso 1 1 calc R
C22 C 0.1243(2) -0.0266(4) 0.1730(2) 0.0453(11) Uani 1 1 d .
H22 H 0.1563 -0.0250 0.1647 0.054 Uiso 1 1 calc R
C18 C 0.3147(2) 0.1753(4) 0.2921(2) 0.0417(10) Uani 1 1 d .
H18A H 0.3459 0.2066 0.3274 0.050 Uiso 1 1 calc R
H18B H 0.3266 0.1040 0.2818 0.050 Uiso 1 1 calc R
N2 N 0.26025(19) 0.6070(3) 0.45268(19) 0.0539(10) Uani 1 1 d .
N4 N 0.03113(17) -0.0921(4) 0.14504(18) 0.0527(10) Uani 1 1 d .
C10 C 0.3191(2) 0.4618(4) 0.4418(2) 0.0502(12) Uani 1 1 d .
H10 H 0.3548 0.4294 0.4554 0.060 Uiso 1 1 calc R
C12 C 0.23905(19) 0.2708(3) 0.3171(2) 0.0401(10) Uani 1 1 d .
H12A H 0.2253 0.3156 0.2797 0.048 Uiso 1 1 calc R
H12B H 0.2079 0.2577 0.3289 0.048 Uiso 1 1 calc R
N1 N 0.40137(18) -0.2130(4) 0.5035(2) 0.0563(11) Uani 1 1 d .
C25 C 0.26327(18) 0.1591(3) 0.30674(19) 0.0361(9) Uani 1 1 d .
C3 C 0.33552(19) -0.0757(4) 0.4068(2) 0.0437(10) Uani 1 1 d .
C8 C 0.2211(2) 0.4708(4) 0.3724(2) 0.0444(11) Uani 1 1 d .
H8 H 0.1898 0.4444 0.3387 0.053 Uiso 1 1 calc R
C11 C 0.3097(2) 0.5563(4) 0.4708(2) 0.0517(12) Uani 1 1 d .
H11 H 0.3399 0.5851 0.5049 0.062 Uiso 1 1 calc R
C16 C 0.3865(2) 0.2112(5) 0.2294(2) 0.0552(12) Uani 1 1 d .
H16 H 0.4004 0.1619 0.2626 0.066 Uiso 1 1 calc R
N3 N 0.4010(2) 0.3017(5) 0.1479(2) 0.0745(15) Uani 1 1 d .
C15 C 0.33436(19) 0.2649(4) 0.2130(2) 0.0428(10) Uani 1 1 d .
C23 C 0.0783(2) -0.0879(4) 0.1369(2) 0.0474(11) Uani 1 1 d .
H23 H 0.0803 -0.1292 0.1047 0.057 Uiso 1 1 calc R
C14 C 0.3173(2) 0.3390(4) 0.1644(2) 0.0535(12) Uani 1 1 d .
H14 H 0.2829 0.3764 0.1520 0.064 Uiso 1 1 calc R
C7 C 0.2176(2) 0.5629(4) 0.4047(2) 0.0564(13) Uani 1 1 d .
H7 H 0.1824 0.5976 0.3920 0.068 Uiso 1 1 calc R
C20 C 0.0746(2) 0.0284(5) 0.2321(2) 0.0604(14) Uani 1 1 d .
H20 H 0.0721 0.0666 0.2649 0.072 Uiso 1 1 calc R
C19 C 0.0303(2) -0.0341(5) 0.1925(3) 0.0631(14) Uani 1 1 d .
H19 H -0.0027 -0.0363 0.1991 0.076 Uiso 1 1 calc R
C5 C 0.3949(2) -0.2343(4) 0.4449(2) 0.0600(14) Uani 1 1 d .
H5 H 0.4132 -0.2960 0.4376 0.072 Uiso 1 1 calc R
C17 C 0.4160(3) 0.2336(6) 0.1953(3) 0.0696(16) Uani 1 1 d .
H17 H 0.4505 0.1971 0.2066 0.084 Uiso 1 1 calc R
C4 C 0.3629(2) -0.1689(4) 0.3970(2) 0.0555(13) Uani 1 1 d .
H4 H 0.3591 -0.1861 0.3574 0.067 Uiso 1 1 calc R
C1 C 0.3748(2) -0.1244(5) 0.5114(2) 0.0600(13) Uani 1 1 d .
H1 H 0.3790 -0.1086 0.5513 0.072 Uiso 1 1 calc R
C2 C 0.3414(2) -0.0539(4) 0.4657(2) 0.0523(12) Uani 1 1 d .
H2 H 0.3233 0.0068 0.4743 0.063 Uiso 1 1 calc R
C13 C 0.3517(3) 0.3567(5) 0.1343(3) 0.0624(14) Uani 1 1 d .
H13 H 0.3406 0.4096 0.1028 0.075 Uiso 1 1 calc R
O5 O 0.4613(4) 0.5297(8) 0.4971(4) 0.175(3) Uiso 1 1 d D
N5 N 0.4937(6) 0.4414(13) 0.5150(8) 0.135(5) Uiso 0.50 1 d PD
O6 O 0.4730(9) 0.3732(14) 0.5422(9) 0.205(8) Uiso 0.50 1 d PD
O7 O 0.4634(14) 0.083(3) 0.4206(12) 0.59(2) Uiso 1 1 d DU
O8 O 0.4301(10) 0.198(2) 0.4701(13) 0.438(13) Uiso 1 1 d DU
O9 O 0.5025(19) 0.102(5) 0.5254(12) 1.08(5) Uiso 1 1 d DU
N6 N 0.4667(10) 0.126(2) 0.4710(10) 1.02(4) Uiso 1 1 d DU

loop_
_atom_site_aniso_label
_atom_site_aniso_U_11
_atom_site_aniso_U_22
_atom_site_aniso_U_33
_atom_site_aniso_U_23
_atom_site_aniso_U_13
_atom_site_aniso_U_12
Ag1 0.0560(3) 0.0795(3) 0.0534(3) 0.0154(2) 0.0132(2) 0.0244(2)
Ag2 0.1006(5) 0.0517(4) 0.0697(4) -0.0247(3) 0.0374(4) 0.0066(3)
O2 0.0415(17) 0.0367(15) 0.0517(18) -0.0153(13) 0.0197(15) -0.0010(13)
O4 0.0417(18) 0.0539(19) 0.0437(17) -0.0193(14) 0.0209(14) -0.0119(14)
O1 0.061(2) 0.0358(16) 0.0394(17) 0.0005(13) 0.0163(15) 0.0066(14)
O3 0.0447(18) 0.0465(18) 0.0544(19) 0.0089(14) 0.0260(16) 0.0034(14)
C9 0.059(3) 0.033(2) 0.039(2) -0.0085(18) 0.027(2) -0.010(2)
C21 0.039(2) 0.044(2) 0.037(2) -0.0065(19) 0.0157(19) -0.0061(19)
C6 0.051(3) 0.038(2) 0.036(2) -0.0026(18) 0.017(2) -0.001(2)
C24 0.035(2) 0.042(2) 0.034(2) -0.0061(17) 0.0121(18) -0.0014(18)
C22 0.042(3) 0.055(3) 0.041(2) -0.006(2) 0.019(2) -0.003(2)
C18 0.043(3) 0.042(2) 0.040(2) 0.0004(18) 0.018(2) 0.0005(19)
N2 0.068(3) 0.042(2) 0.053(2) -0.0098(18) 0.027(2) 0.002(2)
N4 0.047(2) 0.066(3) 0.042(2) -0.0076(19) 0.0160(19) -0.012(2)
C10 0.053(3) 0.049(3) 0.050(3) -0.012(2) 0.022(2) -0.007(2)
C12 0.041(2) 0.033(2) 0.044(2) -0.0056(18) 0.015(2) -0.0009(18)
N1 0.050(3) 0.066(3) 0.051(2) 0.015(2) 0.018(2) 0.014(2)
C25 0.039(2) 0.033(2) 0.036(2) -0.0056(17) 0.0147(18) -0.0022(17)
C3 0.042(3) 0.042(2) 0.044(2) 0.0055(19) 0.014(2) 0.003(2)
C8 0.048(3) 0.038(2) 0.044(2) -0.0040(19) 0.016(2) 0.006(2)
C11 0.060(3) 0.049(3) 0.048(3) -0.016(2) 0.024(2) -0.011(2)
C16 0.050(3) 0.069(3) 0.048(3) 0.003(2) 0.022(2) 0.001(3)
N3 0.074(4) 0.107(4) 0.054(3) -0.008(3) 0.039(3) -0.020(3)
C15 0.041(3) 0.046(3) 0.041(2) -0.007(2) 0.018(2) -0.008(2)
C23 0.045(3) 0.058(3) 0.038(2) -0.011(2) 0.017(2) -0.001(2)
C14 0.057(3) 0.052(3) 0.053(3) -0.002(2) 0.024(3) -0.005(2)
C7 0.070(4) 0.046(3) 0.054(3) 0.002(2) 0.026(3) 0.008(2)
C20 0.048(3) 0.087(4) 0.053(3) -0.032(3) 0.028(2) -0.015(3)
C19 0.050(3) 0.086(4) 0.060(3) -0.021(3) 0.030(3) -0.017(3)
C5 0.067(4) 0.055(3) 0.053(3) 0.001(2) 0.019(3) 0.011(3)
C17 0.048(3) 0.097(5) 0.066(4) -0.001(3) 0.026(3) -0.002(3)
C4 0.066(3) 0.052(3) 0.046(3) 0.001(2) 0.020(2) 0.015(2)
C1 0.062(3) 0.074(4) 0.046(3) 0.007(3) 0.025(3) 0.015(3)
C2 0.060(3) 0.054(3) 0.046(3) 0.006(2) 0.025(2) 0.011(2)
C13 0.067(4) 0.077(4) 0.049(3) 0.002(3) 0.029(3) -0.009(3)

loop_
_atom_type_symbol
_atom_type_description
_atom_type_scat_dispersion_real
_atom_type_scat_dispersion_imag
_atom_type_scat_source
C C 0.0033 0.0016 'International Tables Vol C Tables 4.2.6.8 and 6.1.1.4'
H H 0.0000 0.0000 'International Tables Vol C Tables 4.2.6.8 and 6.1.1.4'
N N 0.0061 0.0033 'International Tables Vol C Tables 4.2.6.8 and 6.1.1.4'
O O 0.0106 0.0060 'International Tables Vol C Tables 4.2.6.8 and 6.1.1.4'
Ag Ag -0.8971 1.1015 'International Tables Vol C Tables 4.2.6.8 and 6.1.1.4'

loop_
_geom_angle_atom_site_label_1
_geom_angle_atom_site_label_2
_geom_angle_atom_site_label_3
_geom_angle
_geom_angle_site_symmetry_1
_geom_angle_site_symmetry_3
N4 Ag1 N1 159.96(16) 8_546 .
N4 Ag1 N3 100.59(16) 8_546 6_556
N1 Ag1 N3 99.42(16) . 6_556
N2 Ag2 N2 180.0(2) . 7_566
C9 O2 C12 119.0(3) . .
C21 O4 C24 117.1(3) . .
C3 O1 C6 117.6(3) . .
C15 O3 C18 117.7(4) . .
O2 C9 C10 115.4(4) . .
O2 C9 C8 125.4(4) . .
C10 C9 C8 119.2(4) . .
O4 C21 C22 125.1(4) . .
O4 C21 C20 116.8(4) . .
C22 C21 C20 118.1(4) . .
O1 C6 C25 107.4(3) . .
O1 C6 H6A 110.2 . .
C25 C6 H6A 110.2 . .
O1 C6 H6B 110.2 . .
C25 C6 H6B 110.2 . .
H6A C6 H6B 108.5 . .
O4 C24 C25 108.8(3) . .
O4 C24 H24A 109.9 . .
C25 C24 H24A 109.9 . .
O4 C24 H24B 109.9 . .
C25 C24 H24B 109.9 . .
H24A C24 H24B 108.3 . .
C23 C22 C21 119.6(4) . .
C23 C22 H22 120.2 . .
C21 C22 H22 120.2 . .
O3 C18 C25 107.3(3) . .
O3 C18 H18A 110.2 . .
C25 C18 H18A 110.2 . .
O3 C18 H18B 110.2 . .
C25 C18 H18B 110.2 . .
H18A C18 H18B 108.5 . .
C11 N2 C7 116.9(4) . .
C11 N2 Ag2 120.9(3) . .
C7 N2 Ag2 122.3(4) . .
C23 N4 C19 116.5(4) . .
C23 N4 Ag1 121.9(3) . 8_445
C19 N4 Ag1 121.5(3) . 8_445
C9 C10 C11 117.8(5) . .
C9 C10 H10 121.1 . .
C11 C10 H10 121.1 . .
O2 C12 C25 106.2(3) . .
O2 C12 H12A 110.5 . .
C25 C12 H12A 110.5 . .
O2 C12 H12B 110.5 . .
C25 C12 H12B 110.5 . .
H12A C12 H12B 108.7 . .
C1 N1 C5 116.5(4) . .
C1 N1 Ag1 120.0(3) . .
C5 N1 Ag1 123.4(3) . .
C18 C25 C6 107.7(4) . .
C18 C25 C24 108.4(3) . .
C6 C25 C24 111.2(3) . .
C18 C25 C12 112.4(3) . .
C6 C25 C12 107.8(3) . .
C24 C25 C12 109.4(3) . .
O1 C3 C2 125.1(4) . .
O1 C3 C4 116.6(4) . .
C2 C3 C4 118.3(4) . .
C7 C8 C9 117.2(4) . .
C7 C8 H8 121.4 . .
C9 C8 H8 121.4 . .
N2 C11 C10 123.6(5) . .
N2 C11 H11 118.2 . .
C10 C11 H11 118.2 . .
C17 C16 C15 117.6(5) . .
C17 C16 H16 121.2 . .
C15 C16 H16 121.2 . .
C17 N3 C13 115.1(5) . .
C17 N3 Ag1 120.5(5) . 6
C13 N3 Ag1 124.1(4) . 6
O3 C15 C14 115.7(4) . .
O3 C15 C16 126.5(4) . .
C14 C15 C16 117.9(4) . .
N4 C23 C22 123.6(4) . .
N4 C23 H23 118.2 . .
C22 C23 H23 118.2 . .
C13 C14 C15 119.1(5) . .
C13 C14 H14 120.5 . .
C15 C14 H14 120.5 . .
N2 C7 C8 125.3(5) . .
N2 C7 H7 117.4 . .
C8 C7 H7 117.4 . .
C19 C20 C21 117.8(4) . .
C19 C20 H20 121.1 . .
C21 C20 H20 121.1 . .
N4 C19 C20 124.3(5) . .
N4 C19 H19 117.8 . .
C20 C19 H19 117.8 . .
C4 C5 N1 122.1(5) . .
C4 C5 H5 118.9 . .
N1 C5 H5 118.9 . .
N3 C17 C16 126.7(6) . .
N3 C17 H17 116.6 . .
C16 C17 H17 116.6 . .
C5 C4 C3 120.1(5) . .
C5 C4 H4 120.0 . .
C3 C4 H4 120.0 . .
N1 C1 C2 125.4(5) . .
N1 C1 H1 117.3 . .
C2 C1 H1 117.3 . .
C1 C2 C3 117.7(5) . .
C1 C2 H2 121.1 . .
C3 C2 H2 121.1 . .
N3 C13 C14 123.6(5) . .
N3 C13 H13 118.2 . .
C14 C13 H13 118.2 . .
N5 O5 N5 77.3(14) . 5_666
O6 N5 O5 109.2(13) . .
O6 N5 O5 147.2(17) . 5_666
O5 N5 O5 102.7(14) . 5_666
O6 N5 N5 160.8(17) . 5_666
O5 N5 N5 52.8(8) . 5_666
O5 N5 N5 50.0(9) 5_666 5_666
O9 N6 O7 127.4(17) . .
O9 N6 O8 112.9(15) . .
O7 N6 O8 119.7(16) . .

loop_
_geom_bond_atom_site_label_1
_geom_bond_atom_site_label_2
_geom_bond_distance
_geom_bond_site_symmetry_2
Ag1 N4 2.196(4) 8_546
Ag1 N1 2.197(4) .
Ag1 N3 2.515(5) 6_556
Ag2 N2 2.120(4) .
Ag2 N2 2.120(4) 7_566
O2 C9 1.346(5) .
O2 C12 1.438(5) .
O4 C21 1.359(5) .
O4 C24 1.423(5) .
O1 C3 1.367(5) .
O1 C6 1.429(5) .
O3 C15 1.345(5) .
O3 C18 1.452(5) .
C9 C10 1.385(6) .
C9 C8 1.390(6) .
C21 C22 1.371(6) .
C21 C20 1.377(6) .
C6 C25 1.524(6) .
C6 H6A 0.9700 .
C6 H6B 0.9700 .
C24 C25 1.530(6) .
C24 H24A 0.9700 .
C24 H24B 0.9700 .
C22 C23 1.360(6) .
C22 H22 0.9300 .
C18 C25 1.523(6) .
C18 H18A 0.9700 .
C18 H18B 0.9700 .
N2 C11 1.317(7) .
N2 C7 1.328(7) .
N4 C23 1.313(6) .
N4 C19 1.332(6) .
N4 Ag1 2.196(4) 8_445
C10 C11 1.395(7) .
C10 H10 0.9300 .
C12 C25 1.537(6) .
C12 H12A 0.9700 .
C12 H12B 0.9700 .
N1 C1 1.317(7) .
N1 C5 1.359(7) .
C3 C2 1.370(7) .
C3 C4 1.390(7) .
C8 C7 1.365(7) .
C8 H8 0.9300 .
C11 H11 0.9300 .
C16 C17 1.351(8) .
C16 C15 1.397(7) .
C16 H16 0.9300 .
N3 C17 1.311(8) .
N3 C13 1.350(8) .
N3 Ag1 2.515(5) 6
C15 C14 1.377(7) .
C23 H23 0.9300 .
C14 C13 1.371(7) .
C14 H14 0.9300 .
C7 H7 0.9300 .
C20 C19 1.368(7) .
C20 H20 0.9300 .
C19 H19 0.9300 .
C5 C4 1.347(7) .
C5 H5 0.9300 .
C17 H17 0.9300 .
C4 H4 0.9300 .
C1 C2 1.363(7) .
C1 H1 0.9300 .
C2 H2 0.9300 .
C13 H13 0.9300 .
O5 N5 1.305(9) .
O5 N5 1.357(15) 5_666
N5 O6 1.286(9) .
N5 O5 1.357(15) 5_666
N5 N5 1.66(3) 5_666
O7 N6 1.275(10) .
O8 N6 1.280(10) .
O9 N6 1.274(10) .

loop_
_platon_squeeze_void_nr
_platon_squeeze_void_average_x
_platon_squeeze_void_average_y
_platon_squeeze_void_average_z
_platon_squeeze_void_volume
_platon_squeeze_void_count_electrons
1 0.377 -0.250 0.127 856.0 246.1
2 0.389 0.250 0.639 856.1 246.1
